data_1522134
loop_
_publ_author_name
'Wallez, G.'
'Lucas, F.'
'Souron, J.P.'
'Quarton, M.'

_publ_section_title
;
 Potassium-zinc monophosphate: an original polymorphic tridymite derivate
;
_journal_name_full 'Materials Research Bulletin'
_journal_page_first 1251
_journal_page_last 1261
_journal_volume 34
_journal_year 1999
_chemical_formula_sum 'K O4 P Zn'
_chemical_name_systematic 'K Zn (P O4)'
_space_group_IT_number 62
_symmetry_space_group_name_Hall '-P 2ac 2n'
_symmetry_space_group_name_H-M 'P n m a'
_cell_angle_alpha 90
_cell_angle_beta 90
_cell_angle_gamma 90
_cell_formula_units_Z 4
_cell_length_a 8.7695
_cell_length_b 5.349
_cell_length_c 9.1817
_cell_volume 430.696
_citation_journal_id_ASTM MRBUAC
_cod_data_source_file Wallez_MRBUAC_1999_499.cif
_cod_data_source_block K1O4P1Zn1
_cod_original_cell_volume 430.6957
_cod_original_formula_sum 'K1 O4 P1 Zn1'
_cod_database_code 1522134

loop_
_symmetry_equiv_pos_as_xyz
x,y,z
-x+1/2,-y,z+1/2
x+1/2,-y+1/2,-z+1/2
-x,y+1/2,-z
-x,-y,-z
x-1/2,y,-z-1/2
-x-1/2,y-1/2,z-1/2
x,-y-1/2,z

loop_
_atom_site_label
_atom_site_type_symbol
_atom_site_fract_x
_atom_site_fract_y
_atom_site_fract_z
_atom_site_occupancy
_atom_site_U_iso_or_equiv
O1 O-2 0.7092 0.051 0.477 0.5 0.0
O2 O-2 0.242 0.665 0.2704 0.5 0.0
O3 O-2 0.961 0.25 0.539 1 0.0
Zn1 Zn+2 0.674 0.25 0.9185 1 0.0
K1 K+1 0.0051 0.25 0.1912 1 0.0
P1 P+5 0.7899 0.25 0.5725 1 0.0
O4 O-2 0.7092 0.501 0.538 0.5 0.0
